data_1558794
loop_
_publ_author_name
'SHINDE, Naho'
'FURUTACHI, Hideki'
'SAKATA, Yoko'
'AKINE, Shigehisa'
'FUJINAMI, Shuhei'
'SUZUKI, Masatatsu'

_publ_section_title
;
 Crystal Structure of (\m-Phenoxo)bis(\m-pentafluorobenzoate)dicobalt(II,
 III) Complex with a Dinucleating Ligand
;
_journal_issue 0
_journal_name_full 'X-ray Structure Analysis Online'
_journal_page_first 23
_journal_page_last 25
_journal_paper_doi 10.2116/xraystruct.36.23
_journal_volume 36
_journal_year 2020
_chemical_formula_moiety C51H43Cl2Co2F10N6O14
_chemical_formula_sum 'C51 H43 Cl2 Co2 F10 N6 O14'
_chemical_formula_weight 1342.67
_chemical_name_common C33H33N6OCo2(C6F5CO2)2(ClO4)2(Et2O)
_space_group_crystal_system triclinic
_space_group_IT_number 2
_space_group_name_Hall '-P 1'
_space_group_name_H-M_alt 'P -1'
_atom_sites_solution_hydrogens geom
_audit_creation_method SHELXL-2014/7
_cell_angle_alpha 88.1955(13)
_cell_angle_beta 76.0524(14)
_cell_angle_gamma 79.2320(11)
_cell_formula_units_Z 2
_cell_length_a 11.1387(5)
_cell_length_b 11.5941(5)
_cell_length_c 21.7622(9)
_cell_measurement_reflns_used 48885
_cell_measurement_temperature 90
_cell_measurement_theta_max 66.885
_cell_measurement_theta_min 3.881
_cell_volume 2679.3(2)
_computing_cell_refinement 'SAINT V8.37A/APEX3 (Bruker AXS Inc., 2015)'
_computing_data_collection 'Bruker Instrument Service V4.2.9 '
_computing_data_reduction 'SAINT V8.37A/APEX3 (Bruker AXS Inc., 2015)'
_computing_molecular_graphics ORTEP-3
_computing_publication_material ORTEP-3
_computing_structure_refinement 'SHELXL-2014 (Sheldrick, 2014)'
_computing_structure_solution 'SHELXT (Sheldrick, 2014)'
_diffrn_ambient_temperature 90
_diffrn_detector_area_resol_mean 10.4167
_diffrn_measured_fraction_theta_full 0.990
_diffrn_measured_fraction_theta_max 0.990
_diffrn_measurement_device_type 'Bruker D8 goniometer'
_diffrn_measurement_method 'phi and omega scans'
_diffrn_radiation_type CuK\a
_diffrn_radiation_wavelength 1.54178
_diffrn_reflns_av_R_equivalents 0.0402
_diffrn_reflns_av_unetI/netI 0.0320
_diffrn_reflns_Laue_measured_fraction_full 0.990
_diffrn_reflns_Laue_measured_fraction_max 0.990
_diffrn_reflns_limit_h_max 13
_diffrn_reflns_limit_h_min -13
_diffrn_reflns_limit_k_max 13
_diffrn_reflns_limit_k_min -13
_diffrn_reflns_limit_l_max 25
_diffrn_reflns_limit_l_min -25
_diffrn_reflns_number 48885
_diffrn_reflns_point_group_measured_fraction_full 0.990
_diffrn_reflns_point_group_measured_fraction_max 0.990
_diffrn_reflns_theta_full 66.885
_diffrn_reflns_theta_max 66.885
_diffrn_reflns_theta_min 3.881
_diffrn_source 'fine-focus rotating anode'
_exptl_absorpt_coefficient_mu 6.731
_exptl_absorpt_correction_T_max 0.7528
_exptl_absorpt_correction_T_min 0.3353
_exptl_absorpt_correction_type multi-scan
_exptl_absorpt_process_details 'SADABS-2014/5 (Sheldrick, 1996 / Bruker AXS)'
_exptl_crystal_colour red
_exptl_crystal_density_diffrn 1.664
_exptl_crystal_description prismatic
_exptl_crystal_F_000 1362
_exptl_crystal_size_max 0.300
_exptl_crystal_size_mid 0.090
_exptl_crystal_size_min 0.030
_refine_diff_density_max 0.668
_refine_diff_density_min -0.552
_refine_diff_density_rms 0.085
_refine_ls_extinction_method none
_refine_ls_goodness_of_fit_ref 1.036
_refine_ls_hydrogen_treatment constr
_refine_ls_matrix_type full
_refine_ls_number_parameters 802
_refine_ls_number_reflns 9437
_refine_ls_number_restraints 50
_refine_ls_restrained_S_all 1.035
_refine_ls_R_factor_all 0.0390
_refine_ls_R_factor_gt 0.0370
_refine_ls_shift/su_max 0.001
_refine_ls_shift/su_mean 0.000
_refine_ls_structure_factor_coef Fsqd
_refine_ls_weighting_details 'w=1/[\s^2^(Fo^2^)+(0.0658P)^2^+1.7582P] where P=(Fo^2^+2Fc^2^)/3'
_refine_ls_weighting_scheme calc
_refine_ls_wR_factor_gt 0.1004
_refine_ls_wR_factor_ref 0.1028
_reflns_Friedel_coverage 0.000
_reflns_number_gt 8925
_reflns_number_total 9437
_reflns_threshold_expression 'I > 2\s(I)'
_cod_data_source_file 36_23_1.txt
_cod_data_source_block shinde005
_cod_depositor_comments 'Adding full bibliography for 1558794.cif.'
_cod_database_code 1558794
_shelx_shelxl_version_number 2014/7
_shelx_space_group_comment
;
The symmetry employed for this shelxl refinement is uniquely defined
by the following loop, which should always be used as a source of
symmetry information in preference to the above space-group names.
They are only intended as comments.
;
_shelx_estimated_absorpt_t_min 0.237
_shelx_estimated_absorpt_t_max 0.824

loop_
_space_group_symop_operation_xyz
'x, y, z'
'-x, -y, -z'

loop_
_atom_site_label
_atom_site_type_symbol
_atom_site_fract_x
_atom_site_fract_y
_atom_site_fract_z
_atom_site_U_iso_or_equiv
_atom_site_adp_type
_atom_site_occupancy
_atom_site_site_symmetry_order
_atom_site_calc_flag
_atom_site_refinement_flags_posn
_atom_site_refinement_flags_adp
_atom_site_refinement_flags_occupancy
_atom_site_disorder_assembly
_atom_site_disorder_group
Co1 Co -0.03534(3) 0.34885(3) 0.27921(2) 0.01611(10) Uani 1 1 d . . . . .
Co2 Co 0.27461(3) 0.24230(3) 0.27730(2) 0.01554(10) Uani 1 1 d . . . . .
O1 O 0.10572(13) 0.29507(13) 0.32513(7) 0.0182(3) Uani 1 1 d . . . . .
O2 O 0.07176(14) 0.46761(13) 0.22863(7) 0.0207(3) Uani 1 1 d . . . . .
O3 O 0.26721(14) 0.35794(13) 0.21232(7) 0.0195(3) Uani 1 1 d . . . . .
N1 N -0.13814(17) 0.46432(16) 0.35709(8) 0.0187(4) Uani 1 1 d . . . . .
N2 N -0.14416(17) 0.23401(16) 0.33199(9) 0.0205(4) Uani 1 1 d . . . . .
N3 N -0.17841(17) 0.44799(16) 0.24123(9) 0.0207(4) Uani 1 1 d . . . . .
N4 N 0.31099(16) 0.11417(16) 0.33471(8) 0.0189(4) Uani 1 1 d . . . . .
N5 N 0.44466(17) 0.17722(16) 0.23065(8) 0.0195(4) Uani 1 1 d . . . . .
N6 N 0.33197(16) 0.33933(16) 0.32932(8) 0.0191(4) Uani 1 1 d . . . . .
C1 C -0.2463(2) 0.4129(2) 0.39277(10) 0.0215(5) Uani 1 1 d . . . . .
H1 H -0.3218 0.4469 0.3773 0.026 Uiso 1 1 calc R U . . .
H2 H -0.2635 0.4345 0.4381 0.026 Uiso 1 1 calc R U . . .
C2 C -0.2234(2) 0.2806(2) 0.38620(11) 0.0213(4) Uani 1 1 d . . . . .
C3 C -0.2864(2) 0.2121(2) 0.43153(11) 0.0263(5) Uani 1 1 d . . . . .
H3 H -0.3384 0.2464 0.4702 0.032 Uiso 1 1 calc R U . . .
C4 C -0.2727(2) 0.0933(2) 0.41974(12) 0.0302(5) Uani 1 1 d . . . . .
H4 H -0.3168 0.0452 0.4497 0.036 Uiso 1 1 calc R U . . .
C5 C -0.1937(2) 0.0452(2) 0.36351(12) 0.0297(5) Uani 1 1 d . . . . .
H5 H -0.1838 -0.0359 0.3539 0.036 Uiso 1 1 calc R U . . .
C6 C -0.1297(2) 0.1177(2) 0.32177(11) 0.0248(5) Uani 1 1 d . . . . .
H6 H -0.0729 0.0840 0.2841 0.030 Uiso 1 1 calc R U . . .
C7 C -0.1824(2) 0.57557(19) 0.32724(10) 0.0208(4) Uani 1 1 d . . . . .
H7 H -0.1113 0.6171 0.3112 0.025 Uiso 1 1 calc R U . . .
H8 H -0.2475 0.6271 0.3589 0.025 Uiso 1 1 calc R U . . .
C8 C -0.2367(2) 0.5488(2) 0.27327(11) 0.0211(4) Uani 1 1 d . . . . .
C9 C -0.3368(2) 0.6223(2) 0.25688(11) 0.0245(5) Uani 1 1 d . . . . .
H9 H -0.3785 0.6909 0.2814 0.029 Uiso 1 1 calc R U . . .
C10 C -0.3753(2) 0.5946(2) 0.20437(12) 0.0275(5) Uani 1 1 d . . . . .
H10 H -0.4436 0.6439 0.1921 0.033 Uiso 1 1 calc R U . . .
C11 C -0.3126(2) 0.4935(2) 0.16977(11) 0.0279(5) Uani 1 1 d . . . . .
H11 H -0.3355 0.4739 0.1327 0.034 Uiso 1 1 calc R U . . .
C12 C -0.2162(2) 0.4216(2) 0.19006(11) 0.0255(5) Uani 1 1 d . . . . .
H12 H -0.1753 0.3511 0.1670 0.031 Uiso 1 1 calc R U . . .
C13 C -0.0550(2) 0.48373(19) 0.39857(10) 0.0210(4) Uani 1 1 d . . . . .
H13 H -0.1025 0.5415 0.4323 0.025 Uiso 1 1 calc R U . . .
H14 H 0.0172 0.5164 0.3733 0.025 Uiso 1 1 calc R U . . .
C14 C -0.0073(2) 0.3708(2) 0.42803(10) 0.0204(4) Uani 1 1 d . . . . .
C15 C -0.0463(2) 0.3515(2) 0.49272(11) 0.0241(5) Uani 1 1 d . . . . .
H15 H -0.1010 0.4129 0.5190 0.029 Uiso 1 1 calc R U . . .
C16 C -0.0077(2) 0.2449(2) 0.52021(11) 0.0270(5) Uani 1 1 d . . . . .
C17 C -0.0525(3) 0.2246(3) 0.59029(12) 0.0445(7) Uani 1 1 d . . . . .
H16 H -0.0316 0.1407 0.5989 0.067 Uiso 1 1 calc R U . . .
H17 H -0.1439 0.2511 0.6035 0.067 Uiso 1 1 calc R U . . .
H18 H -0.0110 0.2689 0.6139 0.067 Uiso 1 1 calc R U . . .
C18 C 0.0725(2) 0.1564(2) 0.48062(11) 0.0247(5) Uani 1 1 d . . . . .
H19 H 0.1011 0.0835 0.4983 0.030 Uiso 1 1 calc R U . . .
C19 C 0.1121(2) 0.17220(19) 0.41564(10) 0.0202(4) Uani 1 1 d . . . . .
C20 C 0.0722(2) 0.27954(19) 0.38898(10) 0.0184(4) Uani 1 1 d . . . . .
C21 C 0.1940(2) 0.07587(19) 0.37242(10) 0.0202(4) Uani 1 1 d . . . . .
H20 H 0.1467 0.0526 0.3432 0.024 Uiso 1 1 calc R U . . .
H21 H 0.2174 0.0066 0.3978 0.024 Uiso 1 1 calc R U . . .
C22 C 0.3894(2) 0.01344(19) 0.29320(10) 0.0210(4) Uani 1 1 d . . . . .
H22 H 0.4348 -0.0442 0.3182 0.025 Uiso 1 1 calc R U . . .
H23 H 0.3354 -0.0267 0.2745 0.025 Uiso 1 1 calc R U . . .
C23 C 0.4810(2) 0.0628(2) 0.24224(10) 0.0203(4) Uani 1 1 d . . . . .
C24 C 0.5929(2) -0.0026(2) 0.20745(11) 0.0256(5) Uani 1 1 d . . . . .
H24 H 0.6168 -0.0835 0.2159 0.031 Uiso 1 1 calc R U . . .
C25 C 0.6687(2) 0.0522(2) 0.16034(11) 0.0270(5) Uani 1 1 d . . . . .
H25 H 0.7445 0.0090 0.1350 0.032 Uiso 1 1 calc R U . . .
C26 C 0.6326(2) 0.1716(2) 0.15040(11) 0.0268(5) Uani 1 1 d . . . . .
H26 H 0.6853 0.2113 0.1194 0.032 Uiso 1 1 calc R U . . .
C27 C 0.5199(2) 0.2317(2) 0.18593(11) 0.0232(5) Uani 1 1 d . . . . .
H27 H 0.4949 0.3129 0.1788 0.028 Uiso 1 1 calc R U . . .
C28 C 0.3850(2) 0.15261(19) 0.37744(10) 0.0208(4) Uani 1 1 d . . . . .
H28 H 0.3545 0.1252 0.4210 0.025 Uiso 1 1 calc R U . . .
H29 H 0.4750 0.1166 0.3624 0.025 Uiso 1 1 calc R U . . .
C29 C 0.37153(19) 0.2838(2) 0.37823(10) 0.0194(4) Uani 1 1 d . . . . .
C30 C 0.4040(2) 0.3450(2) 0.42366(11) 0.0235(5) Uani 1 1 d . . . . .
H30 H 0.4284 0.3055 0.4589 0.028 Uiso 1 1 calc R U . . .
C31 C 0.4002(2) 0.4651(2) 0.41684(11) 0.0249(5) Uani 1 1 d . . . . .
H31 H 0.4236 0.5084 0.4470 0.030 Uiso 1 1 calc R U . . .
C32 C 0.3619(2) 0.5211(2) 0.36565(11) 0.0243(5) Uani 1 1 d . . . . .
H32 H 0.3604 0.6029 0.3597 0.029 Uiso 1 1 calc R U . . .
C33 C 0.3260(2) 0.4559(2) 0.32344(11) 0.0217(4) Uani 1 1 d . . . . .
H33 H 0.2963 0.4945 0.2893 0.026 Uiso 1 1 calc R U . . .
C34 C 0.18191(19) 0.43645(19) 0.19858(10) 0.0182(4) Uani 1 1 d . . . . .
C35 C 0.2270(2) 0.49424(18) 0.13600(10) 0.0190(4) Uani 1 1 d . . . . .
C36 C 0.1595(2) 0.5058(2) 0.08965(11) 0.0223(5) Uani 1 1 d . . . . .
C37 C 0.2042(2) 0.5529(2) 0.03133(11) 0.0271(5) Uani 1 1 d . . . . .
C38 C 0.3181(2) 0.5903(2) 0.01864(10) 0.0269(5) Uani 1 1 d . . . . .
C39 C 0.3867(2) 0.5813(2) 0.06409(11) 0.0250(5) Uani 1 1 d . . . . .
C40 C 0.3414(2) 0.53233(19) 0.12153(10) 0.0208(4) Uani 1 1 d . . . . .
O4 O 0.04766(14) 0.23795(13) 0.20356(7) 0.0202(3) Uani 1 1 d . . . . .
O5 O 0.22518(14) 0.13582(13) 0.22591(7) 0.0198(3) Uani 1 1 d . . . . .
C41 C 0.1414(2) 0.15714(19) 0.19482(10) 0.0188(4) Uani 1 1 d . . . . .
C42 C 0.1569(2) 0.07258(19) 0.14106(10) 0.0204(4) Uani 1 1 d . . . . .
C43 C 0.0525(2) 0.0502(2) 0.12226(11) 0.0228(5) Uani 1 1 d . . . . .
C44 C 0.0632(2) -0.0271(2) 0.07369(11) 0.0252(5) Uani 1 1 d . . . . .
C45 C 0.1803(2) -0.0841(2) 0.04190(11) 0.0280(5) Uani 1 1 d . . . . .
C46 C 0.2863(2) -0.0633(2) 0.05821(12) 0.0325(6) Uani 1 1 d . . . . .
C47 C 0.2742(2) 0.0136(2) 0.10750(11) 0.0269(5) Uani 1 1 d . . . . .
F1 F 0.05092(13) 0.46611(13) 0.09906(7) 0.0298(3) Uani 1 1 d . . . . .
F2 F 0.13930(15) 0.56069(14) -0.01393(7) 0.0369(4) Uani 1 1 d . . . . .
F3 F 0.36458(15) 0.63320(13) -0.03837(6) 0.0354(3) Uani 1 1 d . . . . .
F4 F 0.49729(13) 0.61841(13) 0.05213(7) 0.0328(3) Uani 1 1 d . . . . .
F5 F 0.41202(12) 0.52250(12) 0.16375(6) 0.0254(3) Uani 1 1 d . . . . .
F6 F -0.06461(12) 0.10149(13) 0.15192(7) 0.0304(3) Uani 1 1 d . . . . .
F7 F -0.03998(14) -0.04788(13) 0.05784(7) 0.0331(3) Uani 1 1 d . . . . .
F8 F 0.18985(15) -0.15977(14) -0.00514(7) 0.0394(4) Uani 1 1 d . . . . .
F9 F 0.40000(15) -0.11879(17) 0.02700(8) 0.0501(5) Uani 1 1 d . . . . .
F10 F 0.38000(13) 0.03126(15) 0.12091(7) 0.0390(4) Uani 1 1 d . . . . .
Cl1 Cl 0.24862(14) 0.77071(12) 0.23909(6) 0.0265(3) Uani 0.9 1 d D . P A 1
O6 O 0.1804(3) 0.6748(2) 0.25199(12) 0.0328(6) Uani 0.9 1 d D . P A 1
O7 O 0.1640(5) 0.8794(3) 0.2604(3) 0.0332(5) Uani 0.9 1 d D . P A 1
O8 O 0.3037(3) 0.7757(2) 0.17241(11) 0.0578(8) Uani 0.9 1 d D . P A 1
O9 O 0.3470(2) 0.7533(2) 0.27243(13) 0.0402(5) Uani 0.9 1 d D . P A 1
Cl2 Cl 0.2294(17) 0.7912(17) 0.2328(8) 0.045(3) Uani 0.1 1 d D U P B 2
O10 O 0.194(3) 0.686(3) 0.2647(13) 0.0328(6) Uani 0.1 1 d D U P B 2
O11 O 0.153(5) 0.895(3) 0.263(2) 0.0332(5) Uani 0.1 1 d D U P B 2
O12 O 0.214(3) 0.779(2) 0.1696(8) 0.066(6) Uani 0.1 1 d D U P B 2
O13 O 0.3616(18) 0.786(2) 0.2308(17) 0.083(7) Uani 0.1 1 d D U P B 2
Cl3 Cl 0.53450(5) -0.17688(5) 0.42276(2) 0.02554(13) Uani 1 1 d . . . . .
O14 O 0.60999(16) -0.15205(16) 0.36154(8) 0.0305(4) Uani 1 1 d . . . . .
O15 O 0.53555(17) -0.30142(15) 0.42862(8) 0.0308(4) Uani 1 1 d . . . . .
O16 O 0.5826(2) -0.13886(18) 0.47223(9) 0.0478(5) Uani 1 1 d . . . . .
O17 O 0.40746(19) -0.11550(19) 0.42912(9) 0.0466(5) Uani 1 1 d . . . . .
O22 O -0.17792(18) 0.78594(16) 0.13725(9) 0.0363(4) Uani 1 1 d . . . . .
C48 C -0.0804(3) 0.7488(2) 0.16968(14) 0.0376(6) Uani 1 1 d . . . . .
H34 H 0.0019 0.7581 0.1421 0.045 Uiso 1 1 calc R U . . .
H35 H -0.0764 0.6649 0.1808 0.045 Uiso 1 1 calc R U . . .
C49 C -0.1084(3) 0.8225(2) 0.22873(14) 0.0371(6) Uani 1 1 d . . . . .
H36 H -0.1113 0.9053 0.2173 0.056 Uiso 1 1 calc R U . . .
H37 H -0.0423 0.7977 0.2516 0.056 Uiso 1 1 calc R U . . .
H38 H -0.1898 0.8126 0.2558 0.056 Uiso 1 1 calc R U . . .
C50 C -0.1575(3) 0.7234(3) 0.07972(15) 0.0484(8) Uani 1 1 d . . . . .
H39 H -0.1563 0.6388 0.0883 0.058 Uiso 1 1 calc R U . . .
H40 H -0.0753 0.7320 0.0517 0.058 Uiso 1 1 calc R U . . .
C51 C -0.2617(4) 0.7717(3) 0.04815(18) 0.0640(10) Uani 1 1 d . . . . .
H41 H -0.3428 0.7643 0.0765 0.096 Uiso 1 1 calc R U . . .
H42 H -0.2500 0.7277 0.0088 0.096 Uiso 1 1 calc R U . . .
H43 H -0.2604 0.8547 0.0386 0.096 Uiso 1 1 calc R U . . .

loop_
_atom_site_aniso_label
_atom_site_aniso_U_11
_atom_site_aniso_U_22
_atom_site_aniso_U_33
_atom_site_aniso_U_23
_atom_site_aniso_U_13
_atom_site_aniso_U_12
Co1 0.01385(17) 0.01875(18) 0.01532(18) -0.00141(13) -0.00294(13) -0.00245(13)
Co2 0.01415(17) 0.01834(18) 0.01430(18) 0.00045(13) -0.00438(13) -0.00217(13)
O1 0.0164(7) 0.0233(8) 0.0145(7) 0.0012(6) -0.0037(6) -0.0026(6)
O2 0.0170(7) 0.0219(8) 0.0221(8) 0.0007(6) -0.0030(6) -0.0033(6)
O3 0.0180(7) 0.0235(8) 0.0168(7) 0.0010(6) -0.0048(6) -0.0027(6)
N1 0.0182(9) 0.0207(9) 0.0176(9) -0.0003(7) -0.0051(7) -0.0036(7)
N2 0.0180(9) 0.0239(10) 0.0200(9) -0.0012(7) -0.0041(7) -0.0051(7)
N3 0.0167(9) 0.0260(10) 0.0196(9) -0.0022(7) -0.0040(7) -0.0042(7)
N4 0.0164(9) 0.0213(9) 0.0187(9) -0.0002(7) -0.0049(7) -0.0016(7)
N5 0.0175(9) 0.0244(9) 0.0171(9) -0.0004(7) -0.0063(7) -0.0020(7)
N6 0.0156(8) 0.0237(9) 0.0176(9) 0.0016(7) -0.0041(7) -0.0026(7)
C1 0.0173(10) 0.0269(12) 0.0187(11) -0.0022(9) -0.0013(8) -0.0037(9)
C2 0.0161(10) 0.0272(12) 0.0212(11) -0.0017(9) -0.0049(9) -0.0045(9)
C3 0.0223(11) 0.0325(13) 0.0229(12) 0.0008(10) -0.0025(9) -0.0065(10)
C4 0.0297(13) 0.0318(13) 0.0289(13) 0.0048(10) -0.0026(10) -0.0114(10)
C5 0.0332(13) 0.0265(12) 0.0302(13) -0.0017(10) -0.0063(10) -0.0090(10)
C6 0.0259(11) 0.0258(12) 0.0224(11) -0.0020(9) -0.0026(9) -0.0078(9)
C7 0.0222(11) 0.0186(10) 0.0213(11) -0.0011(8) -0.0065(9) -0.0009(8)
C8 0.0188(10) 0.0231(11) 0.0214(11) 0.0001(9) -0.0040(9) -0.0047(9)
C9 0.0217(11) 0.0253(12) 0.0276(12) -0.0001(9) -0.0079(9) -0.0046(9)
C10 0.0213(11) 0.0314(13) 0.0321(13) 0.0026(10) -0.0113(10) -0.0046(10)
C11 0.0228(11) 0.0401(14) 0.0235(12) -0.0042(10) -0.0093(9) -0.0065(10)
C12 0.0206(11) 0.0323(12) 0.0239(12) -0.0072(10) -0.0047(9) -0.0055(9)
C13 0.0215(11) 0.0224(11) 0.0204(11) -0.0030(9) -0.0075(9) -0.0036(9)
C14 0.0189(10) 0.0250(11) 0.0190(11) -0.0014(9) -0.0066(8) -0.0053(9)
C15 0.0250(11) 0.0276(12) 0.0189(11) -0.0036(9) -0.0044(9) -0.0030(9)
C16 0.0323(13) 0.0305(13) 0.0173(11) 0.0017(9) -0.0040(9) -0.0063(10)
C17 0.064(2) 0.0399(16) 0.0187(13) 0.0026(11) 0.0002(12) 0.0031(14)
C18 0.0273(12) 0.0250(11) 0.0218(11) 0.0048(9) -0.0056(9) -0.0057(9)
C19 0.0190(10) 0.0234(11) 0.0190(11) 0.0008(9) -0.0049(8) -0.0052(9)
C20 0.0166(10) 0.0246(11) 0.0150(10) 0.0008(8) -0.0040(8) -0.0063(8)
C21 0.0195(10) 0.0209(11) 0.0201(11) 0.0037(8) -0.0041(9) -0.0049(8)
C22 0.0202(11) 0.0186(10) 0.0224(11) -0.0004(9) -0.0050(9) 0.0006(8)
C23 0.0179(10) 0.0244(11) 0.0192(11) -0.0012(9) -0.0068(9) -0.0023(9)
C24 0.0215(11) 0.0256(12) 0.0284(12) -0.0019(9) -0.0071(9) 0.0007(9)
C25 0.0186(11) 0.0336(13) 0.0261(12) -0.0025(10) -0.0030(9) -0.0009(9)
C26 0.0205(11) 0.0328(13) 0.0252(12) 0.0036(10) -0.0023(9) -0.0050(9)
C27 0.0199(11) 0.0264(12) 0.0236(11) 0.0033(9) -0.0064(9) -0.0041(9)
C28 0.0215(11) 0.0240(11) 0.0191(11) 0.0037(9) -0.0092(9) -0.0050(9)
C29 0.0150(10) 0.0249(11) 0.0179(10) 0.0041(8) -0.0030(8) -0.0043(8)
C30 0.0226(11) 0.0295(12) 0.0204(11) 0.0030(9) -0.0091(9) -0.0052(9)
C31 0.0225(11) 0.0301(12) 0.0230(11) -0.0040(9) -0.0058(9) -0.0064(9)
C32 0.0228(11) 0.0241(11) 0.0255(12) -0.0004(9) -0.0048(9) -0.0044(9)
C33 0.0204(11) 0.0237(11) 0.0207(11) 0.0027(9) -0.0048(9) -0.0037(9)
C34 0.0176(10) 0.0208(10) 0.0179(10) -0.0019(8) -0.0064(8) -0.0044(8)
C35 0.0194(10) 0.0191(10) 0.0171(10) -0.0010(8) -0.0035(8) -0.0012(8)
C36 0.0207(11) 0.0242(11) 0.0218(11) -0.0021(9) -0.0054(9) -0.0029(9)
C37 0.0328(13) 0.0299(12) 0.0181(11) -0.0013(9) -0.0101(10) 0.0010(10)
C38 0.0362(13) 0.0241(12) 0.0139(11) 0.0013(9) 0.0020(9) -0.0001(10)
C39 0.0234(11) 0.0235(11) 0.0252(12) -0.0008(9) 0.0002(9) -0.0047(9)
C40 0.0217(11) 0.0207(11) 0.0194(11) -0.0009(8) -0.0040(9) -0.0038(8)
O4 0.0188(7) 0.0221(8) 0.0192(8) -0.0027(6) -0.0050(6) -0.0015(6)
O5 0.0193(7) 0.0221(8) 0.0185(7) -0.0012(6) -0.0056(6) -0.0032(6)
C41 0.0179(10) 0.0210(11) 0.0169(10) 0.0017(8) -0.0019(8) -0.0056(8)
C42 0.0226(11) 0.0215(11) 0.0166(10) 0.0004(8) -0.0046(9) -0.0029(9)
C43 0.0217(11) 0.0260(11) 0.0190(11) -0.0014(9) -0.0017(9) -0.0042(9)
C44 0.0302(12) 0.0278(12) 0.0203(11) -0.0003(9) -0.0080(9) -0.0090(10)
C45 0.0393(14) 0.0260(12) 0.0177(11) -0.0063(9) -0.0075(10) -0.0010(10)
C46 0.0283(13) 0.0380(14) 0.0253(12) -0.0083(11) -0.0055(10) 0.0087(11)
C47 0.0232(11) 0.0335(13) 0.0230(12) -0.0037(10) -0.0081(9) 0.0013(10)
F1 0.0259(7) 0.0392(8) 0.0293(7) 0.0014(6) -0.0138(6) -0.0095(6)
F2 0.0447(9) 0.0466(9) 0.0213(7) 0.0005(6) -0.0162(6) -0.0024(7)
F3 0.0475(9) 0.0346(8) 0.0172(7) 0.0041(6) 0.0018(6) -0.0035(7)
F4 0.0270(7) 0.0363(8) 0.0319(8) 0.0025(6) 0.0029(6) -0.0114(6)
F5 0.0218(6) 0.0329(7) 0.0247(7) 0.0030(5) -0.0083(5) -0.0099(5)
F6 0.0194(6) 0.0425(8) 0.0285(7) -0.0132(6) -0.0007(5) -0.0079(6)
F7 0.0335(8) 0.0439(8) 0.0258(7) -0.0081(6) -0.0071(6) -0.0155(6)
F8 0.0501(9) 0.0382(8) 0.0276(8) -0.0161(6) -0.0105(7) 0.0022(7)
F9 0.0337(8) 0.0670(12) 0.0413(9) -0.0281(8) -0.0101(7) 0.0180(8)
F10 0.0191(7) 0.0613(10) 0.0339(8) -0.0178(7) -0.0076(6) 0.0039(6)
Cl1 0.0350(6) 0.0208(7) 0.0241(4) -0.0009(4) -0.0074(3) -0.0052(4)
O6 0.0412(13) 0.0247(11) 0.0376(15) -0.0016(10) -0.0161(10) -0.0102(8)
O7 0.0384(14) 0.0235(14) 0.0397(11) -0.0046(10) -0.0145(10) -0.0032(11)
O8 0.102(2) 0.0350(13) 0.0258(12) 0.0026(9) 0.0054(14) -0.0128(16)
O9 0.0347(12) 0.0329(12) 0.0576(15) 0.0007(11) -0.0192(11) -0.0072(9)
Cl2 0.051(6) 0.020(3) 0.060(5) -0.001(3) -0.008(5) -0.005(4)
O10 0.0412(13) 0.0247(11) 0.0376(15) -0.0016(10) -0.0161(10) -0.0102(8)
O11 0.0384(14) 0.0235(14) 0.0397(11) -0.0046(10) -0.0145(10) -0.0032(11)
O12 0.101(15) 0.036(11) 0.030(4) -0.004(2) 0.020(9) 0.022(13)
O13 0.035(4) 0.056(14) 0.136(19) -0.047(15) 0.031(10) -0.016(4)
Cl3 0.0322(3) 0.0245(3) 0.0190(3) 0.0026(2) -0.0052(2) -0.0046(2)
O14 0.0311(9) 0.0352(9) 0.0228(8) 0.0045(7) -0.0005(7) -0.0084(7)
O15 0.0387(10) 0.0259(9) 0.0275(9) -0.0009(7) -0.0041(7) -0.0102(7)
O16 0.0866(16) 0.0389(11) 0.0311(10) 0.0080(8) -0.0268(11) -0.0292(11)
O17 0.0375(11) 0.0524(12) 0.0352(11) 0.0179(9) 0.0042(8) 0.0087(9)
O22 0.0394(10) 0.0301(9) 0.0361(10) 0.0006(8) -0.0047(8) -0.0036(8)
C48 0.0286(13) 0.0318(14) 0.0443(16) 0.0104(12) 0.0012(12) 0.0002(11)
C49 0.0303(13) 0.0373(14) 0.0443(16) 0.0101(12) -0.0104(12) -0.0077(11)
C50 0.070(2) 0.0327(15) 0.0404(16) -0.0019(12) -0.0022(15) -0.0167(14)
C51 0.095(3) 0.055(2) 0.054(2) 0.0018(17) -0.029(2) -0.030(2)

loop_
_atom_type_symbol
_atom_type_description
_atom_type_scat_dispersion_real
_atom_type_scat_dispersion_imag
_atom_type_scat_source
C C 0.0181 0.0091 'International Tables Vol C Tables 4.2.6.8 and 6.1.1.4'
H H 0.0000 0.0000 'International Tables Vol C Tables 4.2.6.8 and 6.1.1.4'
N N 0.0311 0.0180 'International Tables Vol C Tables 4.2.6.8 and 6.1.1.4'
O O 0.0492 0.0322 'International Tables Vol C Tables 4.2.6.8 and 6.1.1.4'
Co Co -2.3653 3.6143 'International Tables Vol C Tables 4.2.6.8 and 6.1.1.4'
F F 0.0727 0.0534 'International Tables Vol C Tables 4.2.6.8 and 6.1.1.4'
Cl Cl 0.3639 0.7018 'International Tables Vol C Tables 4.2.6.8 and 6.1.1.4'

loop_
_geom_angle_atom_site_label_1
_geom_angle_atom_site_label_2
_geom_angle_atom_site_label_3
_geom_angle
_geom_angle_site_symmetry_1
_geom_angle_site_symmetry_3
_geom_angle_publ_flag
O4 Co1 O1 93.90(6) . . ?
O4 Co1 N2 96.42(7) . . ?
O1 Co1 N2 91.30(7) . . ?
O4 Co1 O2 85.32(6) . . ?
O1 Co1 O2 88.45(6) . . ?
N2 Co1 O2 178.25(7) . . ?
O4 Co1 N3 97.85(7) . . ?
O1 Co1 N3 164.77(7) . . ?
N2 Co1 N3 96.96(7) . . ?
O2 Co1 N3 82.90(7) . . ?
O4 Co1 N1 174.98(6) . . ?
O1 Co1 N1 90.51(6) . . ?
N2 Co1 N1 81.07(7) . . ?
O2 Co1 N1 97.21(6) . . ?
N3 Co1 N1 78.23(7) . . ?
N6 Co2 O1 89.25(7) . . ?
N6 Co2 O3 93.82(7) . . ?
O1 Co2 O3 95.30(6) . . ?
N6 Co2 O5 176.15(7) . . ?
O1 Co2 O5 93.20(6) . . ?
O3 Co2 O5 88.91(6) . . ?
N6 Co2 N5 92.82(7) . . ?
O1 Co2 N5 175.84(7) . . ?
O3 Co2 N5 88.17(7) . . ?
O5 Co2 N5 84.56(7) . . ?
N6 Co2 N4 86.87(8) . . ?
O1 Co2 N4 94.46(7) . . ?
O3 Co2 N4 170.22(7) . . ?
O5 Co2 N4 89.98(7) . . ?
N5 Co2 N4 82.05(8) . . ?
C20 O1 Co2 121.28(13) . . ?
C20 O1 Co1 117.88(12) . . ?
Co2 O1 Co1 119.92(7) . . ?
C34 O2 Co1 122.42(14) . . ?
C34 O3 Co2 135.55(14) . . ?
C7 N1 C1 110.66(17) . . ?
C7 N1 C13 110.47(16) . . ?
C1 N1 C13 111.32(17) . . ?
C7 N1 Co1 104.78(13) . . ?
C1 N1 Co1 108.65(13) . . ?
C13 N1 Co1 110.77(13) . . ?
C6 N2 C2 118.1(2) . . ?
C6 N2 Co1 126.50(15) . . ?
C2 N2 Co1 114.72(15) . . ?
C12 N3 C8 118.28(19) . . ?
C12 N3 Co1 127.40(16) . . ?
C8 N3 Co1 114.32(14) . . ?
C21 N4 C22 108.44(16) . . ?
C21 N4 C28 111.17(17) . . ?
C22 N4 C28 110.10(16) . . ?
C21 N4 Co2 112.37(13) . . ?
C22 N4 Co2 105.82(13) . . ?
C28 N4 Co2 108.79(13) . . ?
C23 N5 C27 119.81(19) . . ?
C23 N5 Co2 113.36(15) . . ?
C27 N5 Co2 126.54(15) . . ?
C33 N6 C29 119.74(19) . . ?
C33 N6 Co2 125.34(15) . . ?
C29 N6 Co2 114.69(15) . . ?
N1 C1 C2 112.78(17) . . ?
N1 C1 H1 109.0 . . ?
C2 C1 H1 109.0 . . ?
N1 C1 H2 109.0 . . ?
C2 C1 H2 109.0 . . ?
H1 C1 H2 107.8 . . ?
N2 C2 C3 122.0(2) . . ?
N2 C2 C1 116.15(19) . . ?
C3 C2 C1 121.7(2) . . ?
C4 C3 C2 119.2(2) . . ?
C4 C3 H3 120.4 . . ?
C2 C3 H3 120.4 . . ?
C3 C4 C5 119.1(2) . . ?
C3 C4 H4 120.5 . . ?
C5 C4 H4 120.5 . . ?
C6 C5 C4 118.6(2) . . ?
C6 C5 H5 120.7 . . ?
C4 C5 H5 120.7 . . ?
N2 C6 C5 123.0(2) . . ?
N2 C6 H6 118.5 . . ?
C5 C6 H6 118.5 . . ?
N1 C7 C8 109.23(17) . . ?
N1 C7 H7 109.8 . . ?
C8 C7 H7 109.8 . . ?
N1 C7 H8 109.8 . . ?
C8 C7 H8 109.8 . . ?
H7 C7 H8 108.3 . . ?
N3 C8 C9 122.3(2) . . ?
N3 C8 C7 114.71(19) . . ?
C9 C8 C7 123.0(2) . . ?
C10 C9 C8 119.0(2) . . ?
C10 C9 H9 120.5 . . ?
C8 C9 H9 120.5 . . ?
C9 C10 C11 118.9(2) . . ?
C9 C10 H10 120.5 . . ?
C11 C10 H10 120.5 . . ?
C12 C11 C10 119.1(2) . . ?
C12 C11 H11 120.5 . . ?
C10 C11 H11 120.5 . . ?
N3 C12 C11 122.3(2) . . ?
N3 C12 H12 118.9 . . ?
C11 C12 H12 118.9 . . ?
N1 C13 C14 110.90(17) . . ?
N1 C13 H13 109.5 . . ?
C14 C13 H13 109.5 . . ?
N1 C13 H14 109.5 . . ?
C14 C13 H14 109.5 . . ?
H13 C13 H14 108.0 . . ?
C15 C14 C20 118.9(2) . . ?
C15 C14 C13 121.7(2) . . ?
C20 C14 C13 119.28(19) . . ?
C14 C15 C16 122.3(2) . . ?
C14 C15 H15 118.8 . . ?
C16 C15 H15 118.8 . . ?
C18 C16 C15 117.7(2) . . ?
C18 C16 C17 120.7(2) . . ?
C15 C16 C17 121.7(2) . . ?
C16 C17 H16 109.5 . . ?
C16 C17 H17 109.5 . . ?
H16 C17 H17 109.5 . . ?
C16 C17 H18 109.5 . . ?
H16 C17 H18 109.5 . . ?
H17 C17 H18 109.5 . . ?
C16 C18 C19 121.6(2) . . ?
C16 C18 H19 119.2 . . ?
C19 C18 H19 119.2 . . ?
C18 C19 C20 119.9(2) . . ?
C18 C19 C21 121.9(2) . . ?
C20 C19 C21 118.20(19) . . ?
O1 C20 C19 120.74(19) . . ?
O1 C20 C14 119.56(19) . . ?
C19 C20 C14 119.6(2) . . ?
C19 C21 N4 111.16(17) . . ?
C19 C21 H20 109.4 . . ?
N4 C21 H20 109.4 . . ?
C19 C21 H21 109.4 . . ?
N4 C21 H21 109.4 . . ?
H20 C21 H21 108.0 . . ?
C23 C22 N4 107.25(17) . . ?
C23 C22 H22 110.3 . . ?
N4 C22 H22 110.3 . . ?
C23 C22 H23 110.3 . . ?
N4 C22 H23 110.3 . . ?
H22 C22 H23 108.5 . . ?
N5 C23 C24 121.6(2) . . ?
N5 C23 C22 114.40(19) . . ?
C24 C23 C22 123.9(2) . . ?
C25 C24 C23 118.7(2) . . ?
C25 C24 H24 120.7 . . ?
C23 C24 H24 120.7 . . ?
C24 C25 C26 119.2(2) . . ?
C24 C25 H25 120.4 . . ?
C26 C25 H25 120.4 . . ?
C27 C26 C25 119.5(2) . . ?
C27 C26 H26 120.3 . . ?
C25 C26 H26 120.3 . . ?
N5 C27 C26 121.1(2) . . ?
N5 C27 H27 119.4 . . ?
C26 C27 H27 119.4 . . ?
C29 C28 N4 110.87(17) . . ?
C29 C28 H28 109.5 . . ?
N4 C28 H28 109.5 . . ?
C29 C28 H29 109.5 . . ?
N4 C28 H29 109.5 . . ?
H28 C28 H29 108.1 . . ?
N6 C29 C30 121.3(2) . . ?
N6 C29 C28 115.47(19) . . ?
C30 C29 C28 123.17(19) . . ?
C29 C30 C31 118.9(2) . . ?
C29 C30 H30 120.5 . . ?
C31 C30 H30 120.5 . . ?
C32 C31 C30 119.4(2) . . ?
C32 C31 H31 120.3 . . ?
C30 C31 H31 120.3 . . ?
C33 C32 C31 118.8(2) . . ?
C33 C32 H32 120.6 . . ?
C31 C32 H32 120.6 . . ?
N6 C33 C32 121.8(2) . . ?
N6 C33 H33 119.1 . . ?
C32 C33 H33 119.1 . . ?
O2 C34 O3 128.6(2) . . ?
O2 C34 C35 118.90(19) . . ?
O3 C34 C35 112.49(18) . . ?
C36 C35 C40 117.2(2) . . ?
C36 C35 C34 121.68(19) . . ?
C40 C35 C34 121.03(19) . . ?
F1 C36 C37 117.8(2) . . ?
F1 C36 C35 120.6(2) . . ?
C37 C36 C35 121.5(2) . . ?
F2 C37 C38 119.4(2) . . ?
F2 C37 C36 120.9(2) . . ?
C38 C37 C36 119.7(2) . . ?
F3 C38 C37 120.5(2) . . ?
F3 C38 C39 119.3(2) . . ?
C37 C38 C39 120.1(2) . . ?
F4 C39 C40 120.5(2) . . ?
F4 C39 C38 120.4(2) . . ?
C40 C39 C38 119.2(2) . . ?
F5 C40 C39 117.4(2) . . ?
F5 C40 C35 120.4(2) . . ?
C39 C40 C35 122.2(2) . . ?
C41 O4 Co1 130.98(14) . . ?
C41 O5 Co2 128.42(14) . . ?
O4 C41 O5 128.2(2) . . ?
O4 C41 C42 116.51(18) . . ?
O5 C41 C42 115.28(18) . . ?
C43 C42 C47 116.6(2) . . ?
C43 C42 C41 120.66(19) . . ?
C47 C42 C41 122.8(2) . . ?
F6 C43 C44 116.6(2) . . ?
F6 C43 C42 121.23(19) . . ?
C44 C43 C42 122.2(2) . . ?
F7 C44 C45 120.1(2) . . ?
F7 C44 C43 120.3(2) . . ?
C45 C44 C43 119.6(2) . . ?
F8 C45 C44 119.3(2) . . ?
F8 C45 C46 120.6(2) . . ?
C44 C45 C46 120.2(2) . . ?
F9 C46 C45 119.9(2) . . ?
F9 C46 C47 120.5(2) . . ?
C45 C46 C47 119.6(2) . . ?
F10 C47 C46 117.1(2) . . ?
F10 C47 C42 121.1(2) . . ?
C46 C47 C42 121.8(2) . . ?
O9 Cl1 O8 108.9(2) . . ?
O9 Cl1 O7 109.0(3) . . ?
O8 Cl1 O7 109.8(3) . . ?
O9 Cl1 O6 109.43(15) . . ?
O8 Cl1 O6 110.17(18) . . ?
O7 Cl1 O6 109.5(2) . . ?
O11 Cl2 O12 112(2) . . ?
O11 Cl2 O13 112(2) . . ?
O12 Cl2 O13 109.9(19) . . ?
O11 Cl2 O10 112(2) . . ?
O12 Cl2 O10 104.0(17) . . ?
O13 Cl2 O10 106.9(19) . . ?
O16 Cl3 O17 108.90(14) . . ?
O16 Cl3 O15 108.81(11) . . ?
O17 Cl3 O15 109.43(12) . . ?
O16 Cl3 O14 110.46(12) . . ?
O17 Cl3 O14 109.10(11) . . ?
O15 Cl3 O14 110.12(10) . . ?
C50 O22 C48 112.6(2) . . ?
O22 C48 C49 108.6(2) . . ?
O22 C48 H34 110.0 . . ?
C49 C48 H34 110.0 . . ?
O22 C48 H35 110.0 . . ?
C49 C48 H35 110.0 . . ?
H34 C48 H35 108.4 . . ?
C48 C49 H36 109.5 . . ?
C48 C49 H37 109.5 . . ?
H36 C49 H37 109.5 . . ?
C48 C49 H38 109.5 . . ?
H36 C49 H38 109.5 . . ?
H37 C49 H38 109.5 . . ?
O22 C50 C51 108.6(3) . . ?
O22 C50 H39 110.0 . . ?
C51 C50 H39 110.0 . . ?
O22 C50 H40 110.0 . . ?
C51 C50 H40 110.0 . . ?
H39 C50 H40 108.4 . . ?
C50 C51 H41 109.5 . . ?
C50 C51 H42 109.5 . . ?
H41 C51 H42 109.5 . . ?
C50 C51 H43 109.5 . . ?
H41 C51 H43 109.5 . . ?
H42 C51 H43 109.5 . . ?

loop_
_geom_bond_atom_site_label_1
_geom_bond_atom_site_label_2
_geom_bond_distance
_geom_bond_site_symmetry_2
_geom_bond_publ_flag
Co1 O4 2.0429(15) . ?
Co1 O1 2.0513(14) . ?
Co1 N2 2.0970(19) . ?
Co1 O2 2.1014(16) . ?
Co1 N3 2.1058(19) . ?
Co1 N1 2.1472(18) . ?
Co2 N6 1.9113(18) . ?
Co2 O1 1.9139(15) . ?
Co2 O3 1.9234(15) . ?
Co2 O5 1.9277(15) . ?
Co2 N5 1.9429(18) . ?
Co2 N4 1.9582(18) . ?
O1 C20 1.364(3) . ?
O2 C34 1.235(3) . ?
O3 C34 1.272(3) . ?
N1 C7 1.481(3) . ?
N1 C1 1.482(3) . ?
N1 C13 1.489(3) . ?
N2 C6 1.347(3) . ?
N2 C2 1.350(3) . ?
N3 C12 1.344(3) . ?
N3 C8 1.350(3) . ?
N4 C21 1.499(3) . ?
N4 C22 1.499(3) . ?
N4 C28 1.509(3) . ?
N5 C23 1.347(3) . ?
N5 C27 1.347(3) . ?
N6 C33 1.344(3) . ?
N6 C29 1.349(3) . ?
C1 C2 1.512(3) . ?
C1 H1 0.9900 . ?
C1 H2 0.9900 . ?
C2 C3 1.386(3) . ?
C3 C4 1.383(4) . ?
C3 H3 0.9500 . ?
C4 C5 1.387(4) . ?
C4 H4 0.9500 . ?
C5 C6 1.379(4) . ?
C5 H5 0.9500 . ?
C6 H6 0.9500 . ?
C7 C8 1.509(3) . ?
C7 H7 0.9900 . ?
C7 H8 0.9900 . ?
C8 C9 1.384(3) . ?
C9 C10 1.379(3) . ?
C9 H9 0.9500 . ?
C10 C11 1.387(4) . ?
C10 H10 0.9500 . ?
C11 C12 1.383(3) . ?
C11 H11 0.9500 . ?
C12 H12 0.9500 . ?
C13 C14 1.503(3) . ?
C13 H13 0.9900 . ?
C13 H14 0.9900 . ?
C14 C15 1.394(3) . ?
C14 C20 1.404(3) . ?
C15 C16 1.395(3) . ?
C15 H15 0.9500 . ?
C16 C18 1.391(3) . ?
C16 C17 1.511(3) . ?
C17 H16 0.9800 . ?
C17 H17 0.9800 . ?
C17 H18 0.9800 . ?
C18 C19 1.393(3) . ?
C18 H19 0.9500 . ?
C19 C20 1.398(3) . ?
C19 C21 1.495(3) . ?
C21 H20 0.9900 . ?
C21 H21 0.9900 . ?
C22 C23 1.494(3) . ?
C22 H22 0.9900 . ?
C22 H23 0.9900 . ?
C23 C24 1.389(3) . ?
C24 C25 1.382(4) . ?
C24 H24 0.9500 . ?
C25 C26 1.392(4) . ?
C25 H25 0.9500 . ?
C26 C27 1.378(3) . ?
C26 H26 0.9500 . ?
C27 H27 0.9500 . ?
C28 C29 1.500(3) . ?
C28 H28 0.9900 . ?
C28 H29 0.9900 . ?
C29 C30 1.387(3) . ?
C30 C31 1.389(3) . ?
C30 H30 0.9500 . ?
C31 C32 1.388(3) . ?
C31 H31 0.9500 . ?
C32 C33 1.382(3) . ?
C32 H32 0.9500 . ?
C33 H33 0.9500 . ?
C34 C35 1.515(3) . ?
C35 C36 1.386(3) . ?
C35 C40 1.388(3) . ?
C36 F1 1.341(3) . ?
C36 C37 1.382(3) . ?
C37 F2 1.347(3) . ?
C37 C38 1.379(4) . ?
C38 F3 1.342(3) . ?
C38 C39 1.380(3) . ?
C39 F4 1.344(3) . ?
C39 C40 1.378(3) . ?
C40 F5 1.336(3) . ?
O4 C41 1.247(3) . ?
O5 C41 1.264(3) . ?
C41 C42 1.507(3) . ?
C42 C43 1.391(3) . ?
C42 C47 1.395(3) . ?
C43 F6 1.342(3) . ?
C43 C44 1.377(3) . ?
C44 F7 1.341(3) . ?
C44 C45 1.374(4) . ?
C45 F8 1.341(3) . ?
C45 C46 1.376(4) . ?
C46 F9 1.337(3) . ?
C46 C47 1.382(3) . ?
C47 F10 1.332(3) . ?
Cl1 O9 1.436(2) . ?
Cl1 O8 1.437(3) . ?
Cl1 O7 1.441(2) . ?
Cl1 O6 1.445(2) . ?
Cl2 O11 1.413(17) . ?
Cl2 O12 1.443(17) . ?
Cl2 O13 1.452(17) . ?
Cl2 O10 1.454(17) . ?
Cl3 O16 1.4269(19) . ?
Cl3 O17 1.436(2) . ?
Cl3 O15 1.4436(18) . ?
Cl3 O14 1.4461(17) . ?
O22 C50 1.416(4) . ?
O22 C48 1.428(3) . ?
C48 C49 1.502(4) . ?
C48 H34 0.9900 . ?
C48 H35 0.9900 . ?
C49 H36 0.9800 . ?
C49 H37 0.9800 . ?
C49 H38 0.9800 . ?
C50 C51 1.501(5) . ?
C50 H39 0.9900 . ?
C50 H40 0.9900 . ?
C51 H41 0.9800 . ?
C51 H42 0.9800 . ?
C51 H43 0.9800 . ?

loop_
_geom_torsion_atom_site_label_1
_geom_torsion_atom_site_label_2
_geom_torsion_atom_site_label_3
_geom_torsion_atom_site_label_4
_geom_torsion
_geom_torsion_site_symmetry_1
_geom_torsion_site_symmetry_2
_geom_torsion_site_symmetry_3
_geom_torsion_site_symmetry_4
_geom_torsion_publ_flag
C7 N1 C1 C2 140.90(18) . . . . ?
C13 N1 C1 C2 -95.9(2) . . . . ?
Co1 N1 C1 C2 26.4(2) . . . . ?
C6 N2 C2 C3 1.8(3) . . . . ?
Co1 N2 C2 C3 -169.13(17) . . . . ?
C6 N2 C2 C1 -174.32(19) . . . . ?
Co1 N2 C2 C1 14.8(2) . . . . ?
N1 C1 C2 N2 -28.3(3) . . . . ?
N1 C1 C2 C3 155.6(2) . . . . ?
N2 C2 C3 C4 -3.2(3) . . . . ?
C1 C2 C3 C4 172.7(2) . . . . ?
C2 C3 C4 C5 1.7(4) . . . . ?
C3 C4 C5 C6 1.1(4) . . . . ?
C2 N2 C6 C5 1.2(3) . . . . ?
Co1 N2 C6 C5 170.90(18) . . . . ?
C4 C5 C6 N2 -2.6(4) . . . . ?
C1 N1 C7 C8 -71.1(2) . . . . ?
C13 N1 C7 C8 165.19(17) . . . . ?
Co1 N1 C7 C8 45.86(19) . . . . ?
C12 N3 C8 C9 2.9(3) . . . . ?
Co1 N3 C8 C9 -176.99(18) . . . . ?
C12 N3 C8 C7 -175.9(2) . . . . ?
Co1 N3 C8 C7 4.2(2) . . . . ?
N1 C7 C8 N3 -34.8(3) . . . . ?
N1 C7 C8 C9 146.4(2) . . . . ?
N3 C8 C9 C10 -2.8(4) . . . . ?
C7 C8 C9 C10 175.9(2) . . . . ?
C8 C9 C10 C11 0.2(4) . . . . ?
C9 C10 C11 C12 2.1(4) . . . . ?
C8 N3 C12 C11 -0.5(3) . . . . ?
Co1 N3 C12 C11 179.42(18) . . . . ?
C10 C11 C12 N3 -2.0(4) . . . . ?
C7 N1 C13 C14 -178.80(17) . . . . ?
C1 N1 C13 C14 57.8(2) . . . . ?
Co1 N1 C13 C14 -63.2(2) . . . . ?
N1 C13 C14 C15 -111.2(2) . . . . ?
N1 C13 C14 C20 64.7(3) . . . . ?
C20 C14 C15 C16 0.8(3) . . . . ?
C13 C14 C15 C16 176.7(2) . . . . ?
C14 C15 C16 C18 0.1(4) . . . . ?
C14 C15 C16 C17 -179.0(2) . . . . ?
C15 C16 C18 C19 -0.9(4) . . . . ?
C17 C16 C18 C19 178.2(2) . . . . ?
C16 C18 C19 C20 0.8(3) . . . . ?
C16 C18 C19 C21 -177.4(2) . . . . ?
Co2 O1 C20 C19 -44.8(2) . . . . ?
Co1 O1 C20 C19 124.26(18) . . . . ?
Co2 O1 C20 C14 137.85(16) . . . . ?
Co1 O1 C20 C14 -53.1(2) . . . . ?
C18 C19 C20 O1 -177.29(19) . . . . ?
C21 C19 C20 O1 1.0(3) . . . . ?
C18 C19 C20 C14 0.1(3) . . . . ?
C21 C19 C20 C14 178.43(19) . . . . ?
C15 C14 C20 O1 176.51(19) . . . . ?
C13 C14 C20 O1 0.5(3) . . . . ?
C15 C14 C20 C19 -0.9(3) . . . . ?
C13 C14 C20 C19 -176.88(19) . . . . ?
C18 C19 C21 N4 -124.8(2) . . . . ?
C20 C19 C21 N4 56.9(3) . . . . ?
C22 N4 C21 C19 179.23(17) . . . . ?
C28 N4 C21 C19 58.1(2) . . . . ?
Co2 N4 C21 C19 -64.15(19) . . . . ?
C21 N4 C22 C23 161.83(17) . . . . ?
C28 N4 C22 C23 -76.3(2) . . . . ?
Co2 N4 C22 C23 41.07(18) . . . . ?
C27 N5 C23 C24 -2.5(3) . . . . ?
Co2 N5 C23 C24 171.71(17) . . . . ?
C27 N5 C23 C22 179.58(19) . . . . ?
Co2 N5 C23 C22 -6.2(2) . . . . ?
N4 C22 C23 N5 -23.5(2) . . . . ?
N4 C22 C23 C24 158.6(2) . . . . ?
N5 C23 C24 C25 0.7(3) . . . . ?
C22 C23 C24 C25 178.4(2) . . . . ?
C23 C24 C25 C26 1.8(3) . . . . ?
C24 C25 C26 C27 -2.5(4) . . . . ?
C23 N5 C27 C26 1.8(3) . . . . ?
Co2 N5 C27 C26 -171.62(17) . . . . ?
C25 C26 C27 N5 0.7(3) . . . . ?
C21 N4 C28 C29 -105.7(2) . . . . ?
C22 N4 C28 C29 134.11(18) . . . . ?
Co2 N4 C28 C29 18.6(2) . . . . ?
C33 N6 C29 C30 1.3(3) . . . . ?
Co2 N6 C29 C30 -173.52(17) . . . . ?
C33 N6 C29 C28 -175.10(19) . . . . ?
Co2 N6 C29 C28 10.0(2) . . . . ?
N4 C28 C29 N6 -19.1(3) . . . . ?
N4 C28 C29 C30 164.5(2) . . . . ?
N6 C29 C30 C31 -2.6(3) . . . . ?
C28 C29 C30 C31 173.6(2) . . . . ?
C29 C30 C31 C32 1.2(3) . . . . ?
C30 C31 C32 C33 1.3(3) . . . . ?
C29 N6 C33 C32 1.3(3) . . . . ?
Co2 N6 C33 C32 175.61(17) . . . . ?
C31 C32 C33 N6 -2.7(3) . . . . ?
Co1 O2 C34 O3 -36.2(3) . . . . ?
Co1 O2 C34 C35 142.55(15) . . . . ?
Co2 O3 C34 O2 5.7(3) . . . . ?
Co2 O3 C34 C35 -173.05(14) . . . . ?
O2 C34 C35 C36 -49.1(3) . . . . ?
O3 C34 C35 C36 129.8(2) . . . . ?
O2 C34 C35 C40 134.3(2) . . . . ?
O3 C34 C35 C40 -46.8(3) . . . . ?
C40 C35 C36 F1 176.95(19) . . . . ?
C34 C35 C36 F1 0.2(3) . . . . ?
C40 C35 C36 C37 0.2(3) . . . . ?
C34 C35 C36 C37 -176.5(2) . . . . ?
F1 C36 C37 F2 1.3(3) . . . . ?
C35 C36 C37 F2 178.1(2) . . . . ?
F1 C36 C37 C38 -177.3(2) . . . . ?
C35 C36 C37 C38 -0.5(3) . . . . ?
F2 C37 C38 F3 -0.5(3) . . . . ?
C36 C37 C38 F3 178.1(2) . . . . ?
F2 C37 C38 C39 -179.0(2) . . . . ?
C36 C37 C38 C39 -0.3(4) . . . . ?
F3 C38 C39 F4 2.0(3) . . . . ?
C37 C38 C39 F4 -179.5(2) . . . . ?
F3 C38 C39 C40 -177.1(2) . . . . ?
C37 C38 C39 C40 1.4(3) . . . . ?
F4 C39 C40 F5 -0.7(3) . . . . ?
C38 C39 C40 F5 178.42(19) . . . . ?
F4 C39 C40 C35 179.2(2) . . . . ?
C38 C39 C40 C35 -1.7(3) . . . . ?
C36 C35 C40 F5 -179.22(19) . . . . ?
C34 C35 C40 F5 -2.5(3) . . . . ?
C36 C35 C40 C39 0.9(3) . . . . ?
C34 C35 C40 C39 177.6(2) . . . . ?
Co1 O4 C41 O5 -14.7(3) . . . . ?
Co1 O4 C41 C42 164.41(14) . . . . ?
Co2 O5 C41 O4 -23.3(3) . . . . ?
Co2 O5 C41 C42 157.57(14) . . . . ?
O4 C41 C42 C43 -28.7(3) . . . . ?
O5 C41 C42 C43 150.5(2) . . . . ?
O4 C41 C42 C47 150.9(2) . . . . ?
O5 C41 C42 C47 -29.9(3) . . . . ?
C47 C42 C43 F6 179.3(2) . . . . ?
C41 C42 C43 F6 -1.1(3) . . . . ?
C47 C42 C43 C44 0.9(3) . . . . ?
C41 C42 C43 C44 -179.5(2) . . . . ?
F6 C43 C44 F7 0.3(3) . . . . ?
C42 C43 C44 F7 178.7(2) . . . . ?
F6 C43 C44 C45 -179.0(2) . . . . ?
C42 C43 C44 C45 -0.6(4) . . . . ?
F7 C44 C45 F8 0.4(4) . . . . ?
C43 C44 C45 F8 179.7(2) . . . . ?
F7 C44 C45 C46 -179.8(2) . . . . ?
C43 C44 C45 C46 -0.5(4) . . . . ?
F8 C45 C46 F9 0.0(4) . . . . ?
C44 C45 C46 F9 -179.8(2) . . . . ?
F8 C45 C46 C47 -179.0(2) . . . . ?
C44 C45 C46 C47 1.1(4) . . . . ?
F9 C46 C47 F10 1.5(4) . . . . ?
C45 C46 C47 F10 -179.4(2) . . . . ?
F9 C46 C47 C42 -179.8(2) . . . . ?
C45 C46 C47 C42 -0.8(4) . . . . ?
C43 C42 C47 F10 178.4(2) . . . . ?
C41 C42 C47 F10 -1.2(4) . . . . ?
C43 C42 C47 C46 -0.2(4) . . . . ?
C41 C42 C47 C46 -179.8(2) . . . . ?
C50 O22 C48 C49 178.2(2) . . . . ?
C48 O22 C50 C51 -177.8(2) . . . . ?
